data_1010516
loop_
_publ_author_name
'Vegard, L'

_publ_section_title
;
Die Struktur von festem N~2~ O~4~ bei der Temperatur von fluessiger
Luft.
;
_journal_coden_ASTM ZEPYAA
_journal_name_full 'Zeitschrift fuer Physik'
_journal_page_first 184
_journal_page_last 203
_journal_paper_doi 10.1007/BF01390966
_journal_volume 68
_journal_year 1931
_chemical_formula_structural 'N2 O4'
_chemical_formula_sum 'N2 O4'
_chemical_name_systematic 'Dinitrogen tetraoxide'
_space_group_IT_number 199
_symmetry_cell_setting cubic
_symmetry_Int_Tables_number 199
_symmetry_space_group_name_Hall 'I 2b 2c 3'
_symmetry_space_group_name_H-M 'I 21 3'
_cell_angle_alpha 90
_cell_angle_beta 90
_cell_angle_gamma 90
_cell_formula_units_Z 6
_cell_length_a 7.77
_cell_length_b 7.77
_cell_length_c 7.77
_cell_volume 469.1
_exptl_crystal_density_meas 1.94
_cod_database_code 1010516

loop_
_symmetry_equiv_pos_as_xyz
x,y,z
y,z,x
z,x,y
1/2+x,1/2-y,-z
1/2+y,1/2-z,-x
1/2+z,1/2-x,-y
-x,1/2+y,1/2-z
-y,1/2+z,1/2-x
-z,1/2+x,1/2-y
1/2-x,-y,1/2+z
1/2-y,-z,1/2+x
1/2-z,-x,1/2+y
1/2+x,1/2+y,1/2+z
1/2+y,1/2+z,1/2+x
1/2+z,1/2+x,1/2+y
x,-y,1/2-z
y,-z,1/2-x
z,-x,1/2-y
1/2-x,y,-z
1/2-y,z,-x
1/2-z,x,-y
-x,1/2-y,z
-y,1/2-z,x
-z,1/2-x,y

loop_
_atom_site_label
_atom_site_type_symbol
_atom_site_symmetry_multiplicity
_atom_site_Wyckoff_symbol
_atom_site_fract_x
_atom_site_fract_y
_atom_site_fract_z
_atom_site_occupancy
_atom_site_attached_hydrogens
_atom_site_calc_flag
N1 N0 12 b 0.403 0. 0.25 1. 0 d
O1 O0 24 c 0.178 0.25 0.403 1. 0 d

loop_
_atom_type_symbol
_atom_type_oxidation_number
N0 0.000
O0 0.000

loop_
_cod_related_entry_id
_cod_related_entry_database
_cod_related_entry_code
1 ChemSpider 2297499
2 AMCSD 0017427
